data_4037223
loop_
_publ_author_name
'Rathore, Vandana'
'Sattar, Moh'
'Kumar, Raushan'
'Kumar, Sangit'

_publ_section_title
;
 Synthesis of Unsymmetrical Diaryl Acetamides, Benzofurans, Benzophenones,
 and Xanthenes by Transition-Metal-Free Oxidative Cross-Coupling of
 sp<sup>3</sup> and sp<sup>2</sup> C-H Bonds.
;
_journal_issue 19
_journal_name_full 'The Journal of organic chemistry'
_journal_page_first 9206
_journal_page_last 9218
_journal_paper_doi 10.1021/acs.joc.6b01771
_journal_volume 81
_journal_year 2016
_chemical_formula_moiety 'C21  H23  F3  N2  O3'
_chemical_formula_sum 'C21 H23 F3 N2 O3'
_chemical_formula_weight 408.41
_space_group_IT_number 14
_space_group_name_Hall '-P 2ybc'
_space_group_name_H-M_alt 'P 1 21/c 1'
_symmetry_cell_setting monoclinic
_symmetry_Int_Tables_number 14
_symmetry_space_group_name_Hall '-P 2ybc'
_symmetry_space_group_name_H-M 'P 1 21/c 1'
_atom_sites_solution_hydrogens geom
_audit_conform_dict_location ftp://ftp.iucr.org/pub/cif_core.dic
_audit_conform_dict_name cif_core.dic
_audit_conform_dict_version 2.4.3
_audit_creation_date 2016-01-15T22:51:27-00:00
_audit_creation_method 'WinGX routine CIF_UPDATE'
_cell_angle_alpha 90
_cell_angle_beta 92.334(3)
_cell_angle_gamma 90
_cell_formula_units_Z 4
_cell_length_a 9.1126(7)
_cell_length_b 10.0605(7)
_cell_length_c 22.4378(17)
_cell_measurement_reflns_used 36
_cell_measurement_temperature 296(2)
_cell_measurement_theta_max 24.597
_cell_measurement_theta_min 2.219
_cell_measurement_wavelength 0.71073
_cell_volume 2055.3(3)
_computing_cell_refinement 'Bruker SAINT'
_computing_data_collection 'Bruker APEX2'
_computing_data_reduction 'Bruker SAINT'
_computing_molecular_graphics 'Ortep for Windows (Farrugia, 2012)'
_computing_publication_material 'WinGX publication routines (Farrugia, 2012)'
_computing_structure_refinement 'SHELXL-2014 (Sheldrick, 2014)'
_computing_structure_solution 'SHELXS-97 (Sheldrick 2008)'
_diffrn_ambient_temperature 296(2)
_diffrn_measured_fraction_theta_full 0.891
_diffrn_measured_fraction_theta_max 0.955
_diffrn_measurement_device_type 'Bruker APEX-II CCD'
_diffrn_measurement_method '\f and \w scans'
_diffrn_radiation_probe x-ray
_diffrn_radiation_type MoK\a
_diffrn_radiation_wavelength 0.71073
_diffrn_reflns_av_R_equivalents 0.0706
_diffrn_reflns_av_unetI/netI 0.0599
_diffrn_reflns_Laue_measured_fraction_full 0.891
_diffrn_reflns_Laue_measured_fraction_max 0.955
_diffrn_reflns_limit_h_max 10
_diffrn_reflns_limit_h_min -10
_diffrn_reflns_limit_k_max 11
_diffrn_reflns_limit_k_min -11
_diffrn_reflns_limit_l_max 26
_diffrn_reflns_limit_l_min -26
_diffrn_reflns_number 18522
_diffrn_reflns_point_group_measured_fraction_full 0.891
_diffrn_reflns_point_group_measured_fraction_max 0.955
_diffrn_reflns_theta_full 25.242
_diffrn_reflns_theta_max 24.597
_diffrn_reflns_theta_min 2.219
_diffrn_standards_number 0
_exptl_absorpt_coefficient_mu 0.106
_exptl_absorpt_correction_type none
_exptl_crystal_colour COLOURLESS
_exptl_crystal_density_diffrn 1.32
_exptl_crystal_density_method 'not measured'
_exptl_crystal_description Needle
_exptl_crystal_F_000 856
_exptl_crystal_size_max 0.6
_exptl_crystal_size_mid 0.4
_exptl_crystal_size_min 0.2
_refine_diff_density_max 0.633
_refine_diff_density_min -0.315
_refine_diff_density_rms 0.079
_refine_ls_extinction_method none
_refine_ls_goodness_of_fit_ref 1.172
_refine_ls_hydrogen_treatment constr
_refine_ls_matrix_type full
_refine_ls_number_constraints 0
_refine_ls_number_parameters 266
_refine_ls_number_reflns 3305
_refine_ls_number_restraints 0
_refine_ls_restrained_S_all 1.172
_refine_ls_R_factor_all 0.1544
_refine_ls_R_factor_gt 0.1131
_refine_ls_shift/su_max 0
_refine_ls_shift/su_mean 0
_refine_ls_structure_factor_coef Fsqd
_refine_ls_weighting_details 'w=1/[\s^2^(Fo^2^)+(0.2000P)^2^] where P=(Fo^2^+2Fc^2^)/3'
_refine_ls_weighting_scheme calc
_refine_ls_wR_factor_gt 0.3168
_refine_ls_wR_factor_ref 0.3446
_reflns_Friedel_coverage 0
_reflns_number_gt 1857
_reflns_number_total 3305
_reflns_threshold_expression 'I > 2\s(I)'
_cod_data_source_file jo6b01771_si_007.cif
_cod_data_source_block VR_139
_cod_original_sg_symbol_H-M 'P 21/c'
_cod_database_code 4037223

loop_
_symmetry_equiv_pos_as_xyz
'x, y, z'
'-x, y+1/2, -z+1/2'
'-x, -y, -z'
'x, -y-1/2, z-1/2'

loop_
_atom_site_label
_atom_site_type_symbol
_atom_site_fract_x
_atom_site_fract_y
_atom_site_fract_z
_atom_site_U_iso_or_equiv
_atom_site_adp_type
_atom_site_occupancy
_atom_site_site_symmetry_order
_atom_site_calc_flag
_atom_site_refinement_flags_posn
_atom_site_refinement_flags_adp
F1 F 0.7778(7) 0.7013(4) 0.3851(3) 0.197(3) Uani 1 1 d . .
F2 F 0.9514(5) 0.5768(6) 0.3922(3) 0.181(2) Uani 1 1 d . .
F3 F 0.8051(7) 0.5538(6) 0.3250(2) 0.192(3) Uani 1 1 d . .
O1 O 0.3923(6) 0.1669(5) 0.51098(19) 0.1066(15) Uani 1 1 d . .
O2 O 0.5289(5) 0.2412(5) 0.58197(18) 0.1064(15) Uani 1 1 d . .
O3 O 0.2866(3) 0.3440(3) 0.38812(14) 0.0617(10) Uani 1 1 d . .
N1 N 0.2141(4) 0.1305(3) 0.37788(17) 0.0574(11) Uani 1 1 d . .
C1 C 0.1661(7) -0.0795(6) 0.4302(3) 0.105(2) Uani 1 1 d . .
H11 H 0.1973 -0.0346 0.4673 0.157 Uiso 1 1 calc R U
H12 H 0.194 -0.1735 0.4325 0.157 Uiso 1 1 calc R U
H1 H 0.0593 -0.0722 0.4242 0.157 Uiso 1 1 calc R U
C2 C 0.2403(5) -0.0144(4) 0.3780(3) 0.0712(15) Uani 1 1 d . .
H10 H 0.3485 -0.0277 0.3848 0.085 Uiso 1 1 calc R U
C3 C 0.3180(5) 0.2239(4) 0.38751(18) 0.0513(12) Uani 1 1 d . .
C4 C 0.4795(5) 0.1838(4) 0.39630(19) 0.0528(12) Uani 1 1 d . .
H6 H 0.4841 0.1066 0.4243 0.063 Uiso 1 1 calc R U
C5 C 0.5444(5) 0.1386(4) 0.3378(2) 0.0513(12) Uani 1 1 d . .
C6 C 0.4991(6) 0.1929(5) 0.2833(2) 0.0684(14) Uani 1 1 d . .
H23 H 0.4264 0.2606 0.2814 0.082 Uiso 1 1 calc R U
C7 C 0.5605(7) 0.1477(6) 0.2318(3) 0.0881(18) Uani 1 1 d . .
H22 H 0.529 0.1848 0.1946 0.106 Uiso 1 1 calc R U
C8 C 0.6660(8) 0.0503(7) 0.2333(3) 0.0921(19) Uani 1 1 d . .
H2 H 0.7082 0.0205 0.1977 0.111 Uiso 1 1 calc R U
C9 C 0.8090(6) 0.5799(5) 0.3811(3) 0.0791(16) Uani 1 1 d . .
C10 C 0.7255(5) 0.4889(4) 0.4181(2) 0.0605(13) Uani 1 1 d . .
C11 C 0.6427(5) 0.3869(4) 0.3917(2) 0.0569(13) Uani 1 1 d . .
H3 H 0.6388 0.3784 0.3495 0.068 Uiso 1 1 calc R U
C12 C 0.5652(4) 0.2969(4) 0.4258(2) 0.0514(12) Uani 1 1 d . .
C13 C 0.5748(5) 0.3176(5) 0.4876(2) 0.0601(13) Uani 1 1 d . .
C14 C 0.6597(6) 0.4193(5) 0.5136(2) 0.0704(15) Uani 1 1 d . .
H5 H 0.6652 0.4299 0.5557 0.084 Uiso 1 1 calc R U
C15 C 0.7345(5) 0.5029(5) 0.4783(3) 0.0699(15) Uani 1 1 d . .
H4 H 0.7935 0.5715 0.4958 0.084 Uiso 1 1 calc R U
N2 N 0.4943(6) 0.2338(5) 0.5290(2) 0.0733(13) Uani 1 1 d . .
C17 C 0.1991(8) -0.0756(6) 0.3186(4) 0.115(2) Uani 1 1 d . .
H9 H 0.092 -0.0746 0.3124 0.173 Uiso 1 1 calc R U
H7 H 0.2345 -0.1675 0.3178 0.173 Uiso 1 1 calc R U
H8 H 0.2439 -0.0246 0.2869 0.173 Uiso 1 1 calc R U
C18 C 0.0587(5) 0.1719(5) 0.3697(2) 0.0646(14) Uani 1 1 d . .
H16 H 0.0013 0.0878 0.364 0.078 Uiso 1 1 calc R U
C19 C 0.0014(5) 0.2362(5) 0.4252(3) 0.0815(16) Uani 1 1 d . .
H13 H 0.0407 0.1892 0.4606 0.122 Uiso 1 1 calc R U
H15 H -0.1061 0.2317 0.4239 0.122 Uiso 1 1 calc R U
H14 H 0.0325 0.3294 0.4269 0.122 Uiso 1 1 calc R U
C20 C 0.0292(6) 0.2521(6) 0.3134(3) 0.0813(16) Uani 1 1 d . .
H17 H 0.0736 0.3404 0.3182 0.122 Uiso 1 1 calc R U
H19 H -0.0771 0.2613 0.3059 0.122 Uiso 1 1 calc R U
H18 H 0.0719 0.2065 0.2796 0.122 Uiso 1 1 calc R U
C21 C 0.7086(6) -0.0020(6) 0.2867(3) 0.0858(18) Uani 1 1 d . .
H20 H 0.7818 -0.0693 0.2881 0.103 Uiso 1 1 calc R U
C22 C 0.6496(5) 0.0388(5) 0.3388(2) 0.0678(14) Uani 1 1 d . .
H21 H 0.6807 -0.0011 0.3755 0.081 Uiso 1 1 calc R U

loop_
_atom_site_aniso_label
_atom_site_aniso_U_11
_atom_site_aniso_U_22
_atom_site_aniso_U_33
_atom_site_aniso_U_23
_atom_site_aniso_U_13
_atom_site_aniso_U_12
F1 0.229(6) 0.072(3) 0.302(8) 0.036(3) 0.160(6) 0.027(3)
F2 0.072(3) 0.188(5) 0.283(7) 0.072(4) 0.008(3) -0.028(3)
F3 0.257(7) 0.195(5) 0.128(4) -0.015(3) 0.061(4) -0.139(5)
O1 0.122(4) 0.124(3) 0.075(3) -0.001(2) 0.019(3) -0.026(3)
O2 0.102(3) 0.165(4) 0.053(3) 0.021(2) 0.007(2) 0.032(3)
O3 0.053(2) 0.0527(19) 0.080(2) 0.0018(14) 0.0025(16) 0.0100(14)
N1 0.045(2) 0.051(2) 0.077(3) 0.0060(17) 0.0080(18) 0.0042(18)
C1 0.072(4) 0.077(4) 0.167(6) 0.047(4) 0.026(4) 0.005(3)
C2 0.043(3) 0.056(3) 0.116(4) 0.014(3) 0.013(3) 0.009(2)
C3 0.047(3) 0.060(3) 0.048(3) 0.004(2) 0.010(2) 0.010(2)
C4 0.047(3) 0.056(2) 0.056(3) 0.006(2) 0.009(2) 0.004(2)
C5 0.041(3) 0.056(2) 0.057(3) -0.002(2) 0.009(2) -0.006(2)
C6 0.068(3) 0.081(3) 0.057(4) 0.000(3) 0.011(3) -0.003(3)
C7 0.102(5) 0.104(4) 0.060(4) -0.009(3) 0.010(3) -0.023(4)
C8 0.098(5) 0.092(4) 0.090(5) -0.031(4) 0.040(4) -0.027(4)
C9 0.069(4) 0.065(3) 0.103(5) -0.009(3) 0.008(3) -0.012(3)
C10 0.040(3) 0.055(3) 0.087(4) -0.003(3) -0.002(2) 0.010(2)
C11 0.045(3) 0.063(3) 0.063(3) -0.004(2) 0.002(2) 0.012(2)
C12 0.036(2) 0.060(3) 0.058(3) 0.002(2) 0.004(2) 0.018(2)
C13 0.052(3) 0.074(3) 0.054(3) 0.009(3) 0.002(2) 0.020(2)
C14 0.063(3) 0.084(3) 0.064(3) -0.012(3) -0.011(3) 0.030(3)
C15 0.058(3) 0.067(3) 0.084(4) -0.013(3) -0.009(3) 0.006(3)
N2 0.079(3) 0.088(3) 0.053(3) 0.005(2) 0.013(3) 0.025(3)
C17 0.106(5) 0.075(4) 0.165(7) -0.037(4) 0.011(5) 0.008(4)
C18 0.041(3) 0.063(3) 0.091(4) 0.007(3) 0.005(2) 0.006(2)
C19 0.042(3) 0.096(4) 0.107(4) 0.007(3) 0.015(3) 0.016(3)
C20 0.069(3) 0.083(3) 0.091(4) 0.008(3) -0.011(3) 0.014(3)
C21 0.066(4) 0.076(3) 0.117(5) -0.027(4) 0.031(4) 0.003(3)
C22 0.052(3) 0.070(3) 0.082(4) -0.007(3) 0.012(3) 0.004(2)

loop_
_atom_type_symbol
_atom_type_description
_atom_type_scat_dispersion_real
_atom_type_scat_dispersion_imag
_atom_type_scat_source
C C 0.0033 0.0016 'International Tables Vol C Tables 4.2.6.8 and 6.1.1.4'
H H 0 0 'International Tables Vol C Tables 4.2.6.8 and 6.1.1.4'
N N 0.0061 0.0033 'International Tables Vol C Tables 4.2.6.8 and 6.1.1.4'
O O 0.0106 0.006 'International Tables Vol C Tables 4.2.6.8 and 6.1.1.4'
F F 0.0171 0.0103 'International Tables Vol C Tables 4.2.6.8 and 6.1.1.4'

loop_
_geom_angle_atom_site_label_1
_geom_angle_atom_site_label_2
_geom_angle_atom_site_label_3
_geom_angle
C3 N1 C2 125.2(4)
C3 N1 C18 119.1(3)
C2 N1 C18 115.5(4)
C2 C1 H11 109.5
C2 C1 H12 109.5
H11 C1 H12 109.5
C2 C1 H1 109.5
H11 C1 H1 109.5
H12 C1 H1 109.5
N1 C2 C17 111.6(4)
N1 C2 C1 110.4(4)
C17 C2 C1 113.8(5)
N1 C2 H10 106.9
C17 C2 H10 106.9
C1 C2 H10 106.9
O3 C3 N1 121.4(4)
O3 C3 C4 118.4(4)
N1 C3 C4 120.2(4)
C12 C4 C5 112.8(3)
C12 C4 C3 109.5(3)
C5 C4 C3 111.8(3)
C12 C4 H6 107.5
C5 C4 H6 107.5
C3 C4 H6 107.5
C6 C5 C22 118.6(4)
C6 C5 C4 121.8(4)
C22 C5 C4 119.5(4)
C7 C6 C5 119.4(5)
C7 C6 H23 120.3
C5 C6 H23 120.3
C8 C7 C6 121.5(6)
C8 C7 H22 119.3
C6 C7 H22 119.3
C21 C8 C7 118.4(6)
C21 C8 H2 120.8
C7 C8 H2 120.8
F1 C9 F3 105.6(6)
F1 C9 F2 103.6(5)
F3 C9 F2 99.7(6)
F1 C9 C10 116.2(5)
F3 C9 C10 115.5(5)
F2 C9 C10 114.2(5)
C15 C10 C11 120.7(5)
C15 C10 C9 119.0(5)
C11 C10 C9 120.3(5)
C10 C11 C12 121.5(5)
C10 C11 H3 119.2
C12 C11 H3 119.2
C11 C12 C13 115.7(4)
C11 C12 C4 120.7(4)
C13 C12 C4 123.7(4)
C14 C13 C12 122.3(5)
C14 C13 N2 116.0(5)
C12 C13 N2 121.7(5)
C15 C14 C13 119.6(5)
C15 C14 H5 120.2
C13 C14 H5 120.2
C14 C15 C10 120.3(5)
C14 C15 H4 119.8
C10 C15 H4 119.8
O1 N2 O2 121.7(5)
O1 N2 C13 120.4(4)
O2 N2 C13 117.7(5)
C2 C17 H9 109.5
C2 C17 H7 109.5
H9 C17 H7 109.5
C2 C17 H8 109.5
H9 C17 H8 109.5
H7 C17 H8 109.5
N1 C18 C20 113.0(4)
N1 C18 C19 112.2(4)
C20 C18 C19 113.7(4)
N1 C18 H16 105.7
C20 C18 H16 105.7
C19 C18 H16 105.7
C18 C19 H13 109.5
C18 C19 H15 109.5
H13 C19 H15 109.5
C18 C19 H14 109.5
H13 C19 H14 109.5
H15 C19 H14 109.5
C18 C20 H17 109.5
C18 C20 H19 109.5
H17 C20 H19 109.5
C18 C20 H18 109.5
H17 C20 H18 109.5
H19 C20 H18 109.5
C8 C21 C22 122.1(6)
C8 C21 H20 119
C22 C21 H20 119
C21 C22 C5 119.9(5)
C21 C22 H21 120
C5 C22 H21 120

loop_
_geom_bond_atom_site_label_1
_geom_bond_atom_site_label_2
_geom_bond_distance
F1 C9 1.258(6)
F2 C9 1.311(7)
F3 C9 1.286(6)
O1 N2 1.204(6)
O2 N2 1.220(5)
O3 C3 1.242(5)
N1 C3 1.345(5)
N1 C2 1.477(5)
N1 C18 1.481(6)
C1 C2 1.523(8)
C1 H11 0.98
C1 H12 0.98
C1 H1 0.98
C2 C17 1.502(8)
C2 H10 1
C3 C4 1.531(6)
C4 C12 1.516(6)
C4 C5 1.530(6)
C4 H6 1
C5 C6 1.387(6)
C5 C22 1.388(6)
C6 C7 1.381(8)
C6 H23 0.95
C7 C8 1.372(9)
C7 H22 0.95
C8 C21 1.350(8)
C8 H2 0.95
C9 C10 1.468(8)
C10 C15 1.358(7)
C10 C11 1.391(6)
C11 C12 1.396(6)
C11 H3 0.95
C12 C13 1.401(6)
C13 C14 1.396(7)
C13 N2 1.472(7)
C14 C15 1.357(7)
C14 H5 0.95
C15 H4 0.95
C17 H9 0.98
C17 H7 0.98
C17 H8 0.98
C18 C20 1.514(7)
C18 C19 1.515(7)
C18 H16 1
C19 H13 0.98
C19 H15 0.98
C19 H14 0.98
C20 H17 0.98
C20 H19 0.98
C20 H18 0.98
C21 C22 1.369(8)
C21 H20 0.95
C22 H21 0.95

loop_
_geom_hbond_atom_site_label_D
_geom_hbond_atom_site_label_H
_geom_hbond_atom_site_label_A
_geom_hbond_distance_DH
_geom_hbond_distance_HA
_geom_hbond_distance_DA
_geom_hbond_angle_DHA
_geom_hbond_site_symmetry_A
C20 H17 O3 0.98 2.45 2.975(6) 113.4 .
C2 H10 O2 1 2.52 3.206(6) 125.6 3_656
C1 H12 O2 0.98 2.65 3.241(7) 119.2 3_656
C20 H17 O3 0.98 2.45 2.975(6) 113.4 .
C2 H10 O2 1 2.52 3.206(6) 125.6 3_656
C1 H12 O2 0.98 2.65 3.241(7) 119.2 3_656
C20 H17 O3 0.98 2.45 2.975(6) 113.4 .
C2 H10 O2 1 2.52 3.206(6) 125.6 3_656
C1 H12 O2 0.98 2.65 3.241(7) 119.2 3_656
C1 H12 O2 0.98 2.65 3.241(7) 119.2 3_656
C2 H10 O2 1 2.52 3.206(6) 125.6 3_656
C20 H17 O3 0.98 2.45 2.975(6) 113.4 .
C1 H12 O2 0.98 2.65 3.241(7) 119.2 3_656
C2 H10 O2 1 2.52 3.206(6) 125.6 3_656
C20 H17 O3 0.98 2.45 2.975(6) 113.4 .

loop_
_geom_torsion_atom_site_label_1
_geom_torsion_atom_site_label_2
_geom_torsion_atom_site_label_3
_geom_torsion_atom_site_label_4
_geom_torsion
C3 N1 C2 C17 -118.8(5)
C18 N1 C2 C17 64.8(6)
C3 N1 C2 C1 113.7(5)
C18 N1 C2 C1 -62.8(6)
C2 N1 C3 O3 -178.2(4)
C18 N1 C3 O3 -1.9(6)
C2 N1 C3 C4 3.5(6)
C18 N1 C3 C4 179.8(4)
O3 C3 C4 C12 20.1(5)
N1 C3 C4 C12 -161.5(4)
O3 C3 C4 C5 -105.6(4)
N1 C3 C4 C5 72.7(5)
C12 C4 C5 C6 -91.1(5)
C3 C4 C5 C6 32.8(5)
C12 C4 C5 C22 90.2(5)
C3 C4 C5 C22 -146.0(4)
C22 C5 C6 C7 -0.7(7)
C4 C5 C6 C7 -179.5(4)
C5 C6 C7 C8 -0.3(8)
C6 C7 C8 C21 0.6(8)
F1 C9 C10 C15 -61.0(7)
F3 C9 C10 C15 174.4(6)
F2 C9 C10 C15 59.5(7)
F1 C9 C10 C11 121.3(6)
F3 C9 C10 C11 -3.3(8)
F2 C9 C10 C11 -118.1(6)
C15 C10 C11 C12 0.7(6)
C9 C10 C11 C12 178.3(4)
C10 C11 C12 C13 1.0(6)
C10 C11 C12 C4 -178.0(4)
C5 C4 C12 C11 28.5(5)
C3 C4 C12 C11 -96.6(4)
C5 C4 C12 C13 -150.4(4)
C3 C4 C12 C13 84.5(5)
C11 C12 C13 C14 -1.8(6)
C4 C12 C13 C14 177.2(4)
C11 C12 C13 N2 177.6(3)
C4 C12 C13 N2 -3.4(6)
C12 C13 C14 C15 1.0(6)
N2 C13 C14 C15 -178.4(4)
C13 C14 C15 C10 0.8(7)
C11 C10 C15 C14 -1.6(7)
C9 C10 C15 C14 -179.3(4)
C14 C13 N2 O1 161.6(5)
C12 C13 N2 O1 -17.8(7)
C14 C13 N2 O2 -14.1(6)
C12 C13 N2 O2 166.5(4)
C3 N1 C18 C20 65.9(6)
C2 N1 C18 C20 -117.4(5)
C3 N1 C18 C19 -64.3(5)
C2 N1 C18 C19 112.4(5)
C7 C8 C21 C22 0.1(9)
C8 C21 C22 C5 -1.1(8)
C6 C5 C22 C21 1.4(7)
C4 C5 C22 C21 -179.8(4)
